data_1533417
loop_
_publ_author_name
'Schuepp, B.'
'Shlyk, L.'
'Prots', Yu.'
'Krabbes, G.'
'Baecher, I.'

_publ_section_title
;
 Preparation and crystal structure of members of the solid solution phase
 Ba5 Ru2-x Al1+x-y Cuy O11 with x = 0.378, y = 0.085 and x = 0.5, y = 0
;
_journal_name_full 'Journal of Solid State Chemistry'
_journal_page_first 1393
_journal_page_last 1400
_journal_volume 177
_journal_year 2004
_chemical_formula_sum 'Al1.38 Ba5 O11 Ru1.62'
_chemical_name_systematic 'Ba5 (Ru1.62 Al1.38 O11)'
_space_group_IT_number 62
_symmetry_space_group_name_Hall '-P 2ac 2n'
_symmetry_space_group_name_H-M 'P n m a'
_cell_angle_alpha 90
_cell_angle_beta 90
_cell_angle_gamma 90
_cell_formula_units_Z 4
_cell_length_a 18.6654
_cell_length_b 5.7736
_cell_length_c 11.0693
_cell_volume 1192.900
_citation_journal_id_ASTM JSSCBI
_cod_data_source_file Schuepp_JSSCBI_2004_1662.cif
_cod_data_source_block Al1.38Ba5O11Ru1.62
_cod_original_cell_volume 1192.9
_cod_database_code 1533417

loop_
_symmetry_equiv_pos_as_xyz
x,y,z
-x+1/2,-y,z+1/2
x+1/2,-y+1/2,-z+1/2
-x,y+1/2,-z
-x,-y,-z
x-1/2,y,-z-1/2
-x-1/2,y-1/2,z-1/2
x,-y-1/2,z

loop_
_atom_site_label
_atom_site_type_symbol
_atom_site_fract_x
_atom_site_fract_y
_atom_site_fract_z
_atom_site_occupancy
_atom_site_U_iso_or_equiv
O7 O-2 0.141 0.01 0.248 1 0.0
Al2 Al+3 0.0636 0.25 0.297 0.28 0.0
O2 O-2 0.346 0.25 0.186 1 0.0
O4 O-2 0.276 0.25 0.594 1 0.0
Ru2 Ru+4 0.0636 0.25 0.297 0.72 0.0
Ba3 Ba+2 0.4735 0.25 0.604 1 0.0
Ba2 Ba+2 0.1745 0.25 0.0491 1 0.0
Ru1 Ru+4 0.4313 0.25 0.2926 0.9 0.0
Ba4 Ba+2 0.4322 0.25 0.9711 1 0.0
Al1 Al+3 0.4313 0.25 0.2926 0.1 0.0
Ba5 Ba+2 0.2494 0.25 0.3766 1 0.0
Al3 Al+3 0.31 0.25 0.747 1 0.0
Ba1 Ba+2 0.1392 0.25 0.6915 1 0.0
O8 O-2 0.404 0.023 0.405 1 0.0
O5 O-2 0.256 0.25 0.85 1 0.0
O6 O-2 0.483 0.006 0.185 1 0.0
O3 O-2 0.085 0.25 0.448 1 0.0
O1 O-2 0.028 0.25 0.112 1 0.0
